data_7213744
loop_
_publ_author_name
'Aman, Farhana'
'Asiri, Abdullah M.'
'Siddiqui, Waseeq A.'
'Arshad, Muhammad Nadeem'
'Ashraf, Adnan'
'Zakharov, Nikita S.'
'Blatov, Vladislav A.'

_publ_section_title
;
 Multilevel topological description of molecular packings in
 1,2-benzothiazines
;
_journal_issue 10
_journal_name_full CrystEngComm
_journal_page_first 1963
_journal_paper_doi 10.1039/c3ce42218f
_journal_volume 16
_journal_year 2014
_chemical_formula_moiety 'C15 H13 N3 O2 S'
_chemical_formula_sum 'C15 H13 N3 O2 S'
_chemical_formula_weight 299.34
_chemical_name_common
;
<i>N</i>-(2-Ethyl-1,1-dioxo-2,3-dihydro-1<i>H</i>-1\l^6^-benzo[<i>e</i>][1,2]
thiazin-4-ylidene)-<i>N</i>'-(4-methyl-benzylidene)-hydrazine
;
_chemical_name_systematic
; 
<i>N</i>-(2-Ethyl-1,1-dioxo-2,3-dihydro-1<i>H</i>-1\l^6^-benzo[<i>e</i>][1,2]
thiazin-4-ylidene)-<i>N</i>'-(4-methyl-benzylidene)-hydrazine
;
_space_group_IT_number 2
_symmetry_cell_setting triclinic
_symmetry_space_group_name_Hall '-P 1'
_symmetry_space_group_name_H-M 'P -1'
_atom_sites_solution_hydrogens geom
_atom_sites_solution_primary direct
_atom_sites_solution_secondary difmap
_audit_creation_method SHELXL-97
_cell_angle_alpha 89.564(4)
_cell_angle_beta 79.817(4)
_cell_angle_gamma 73.739(6)
_cell_formula_units_Z 4
_cell_length_a 8.5087(5)
_cell_length_b 9.0853(6)
_cell_length_c 19.3952(8)
_cell_measurement_reflns_used 5132
_cell_measurement_temperature 296(2)
_cell_measurement_theta_max 76.4550
_cell_measurement_theta_min 4.6335
_cell_volume 1415.28(15)
_computing_cell_refinement 'CrysAlis PRO (Agilent, 2012)'
_computing_data_collection 'CrysAlis PRO (Agilent, 2012)'
_computing_data_reduction 'CrysAlis PRO (Agilent, 2012)'
_computing_structure_refinement 'SHELXL-97 (Sheldrick, 1997)'
_computing_structure_solution 'SHELXS-97 (Sheldrick, 1990)'
_diffrn_ambient_temperature 296(2)
_diffrn_measured_fraction_theta_full 0.987
_diffrn_measured_fraction_theta_max 0.987
_diffrn_measurement_device_type 'SuperNova, Dual, Cu at zero, Atlas, CCD'
_diffrn_measurement_method '\w scans'
_diffrn_radiation_monochromator graphite
_diffrn_radiation_source 'fine-focus sealed tube'
_diffrn_radiation_type CuK\a
_diffrn_radiation_wavelength 1.54184
_diffrn_reflns_av_R_equivalents 0.0605
_diffrn_reflns_av_sigmaI/netI 0.0444
_diffrn_reflns_limit_h_max 10
_diffrn_reflns_limit_h_min -10
_diffrn_reflns_limit_k_max 11
_diffrn_reflns_limit_k_min -10
_diffrn_reflns_limit_l_max 24
_diffrn_reflns_limit_l_min -24
_diffrn_reflns_number 27929
_diffrn_reflns_theta_full 76.66
_diffrn_reflns_theta_max 76.66
_diffrn_reflns_theta_min 4.64
_diffrn_standards_number 0
_exptl_absorpt_coefficient_mu 2.107
_exptl_absorpt_correction_T_max 1.00000
_exptl_absorpt_correction_T_min 0.69003
_exptl_absorpt_correction_type multi-scan
_exptl_absorpt_process_details
; 
CrysAlisPro, Agilent Technologies,
Version 1.171.36.20 (release 27-06-2012 CrysAlis171 .NET)
(compiled Jul 11 2012,15:38:31)
Empirical absorption correction using spherical harmonics,
 implemented in SCALE3 ABSPACK scaling algorithm.
;
_exptl_crystal_colour yellow
_exptl_crystal_density_diffrn 1.405
_exptl_crystal_density_method 'not measured'
_exptl_crystal_description needle
_exptl_crystal_F_000 624
_exptl_crystal_size_max 0.32
_exptl_crystal_size_mid 0.05
_exptl_crystal_size_min 0.04
_refine_diff_density_max 1.274
_refine_diff_density_min -0.616
_refine_diff_density_rms 0.089
_refine_ls_extinction_method none
_refine_ls_goodness_of_fit_ref 1.050
_refine_ls_hydrogen_treatment mixed
_refine_ls_matrix_type full
_refine_ls_number_parameters 385
_refine_ls_number_reflns 5889
_refine_ls_number_restraints 0
_refine_ls_restrained_S_all 1.050
_refine_ls_R_factor_all 0.1163
_refine_ls_R_factor_gt 0.0851
_refine_ls_shift/su_max 0.000
_refine_ls_shift/su_mean 0.000
_refine_ls_structure_factor_coef Fsqd
_refine_ls_weighting_details 'calc w=1/[\s^2^(Fo^2^)+(0.1559P)^2^+0.3380P] where P=(Fo^2^+2Fc^2^)/3'
_refine_ls_weighting_scheme calc
_refine_ls_wR_factor_gt 0.2201
_refine_ls_wR_factor_ref 0.2664
_reflns_number_gt 3807
_reflns_number_total 5889
_reflns_threshold_expression >2sigma(I)
_cod_data_source_file c3ce42218f.txt
_cod_data_source_block c:\nadeem
_cod_original_cell_volume 1415.28(14)
_cod_database_code 7213744

loop_
_symmetry_equiv_pos_as_xyz
'x, y, z'
'-x, -y, -z'

loop_
_atom_site_label
_atom_site_type_symbol
_atom_site_fract_x
_atom_site_fract_y
_atom_site_fract_z
_atom_site_U_iso_or_equiv
_atom_site_adp_type
_atom_site_occupancy
_atom_site_symmetry_multiplicity
_atom_site_calc_flag
_atom_site_refinement_flags
S1 S 0.44655(11) 0.94167(11) 0.20759(5) 0.0596(3) Uani 1 1 d .
S2 S 0.41550(13) 1.59420(12) -0.28695(5) 0.0650(3) Uani 1 1 d .
O1 O 0.3777(4) 0.9520(4) 0.28134(14) 0.0750(8) Uani 1 1 d .
O2 O 0.5575(4) 0.7981(4) 0.17901(17) 0.0805(9) Uani 1 1 d .
O3 O 0.3477(4) 1.6160(4) -0.21341(15) 0.0817(9) Uani 1 1 d .
O4 O 0.5229(4) 1.6835(4) -0.31546(17) 0.0838(9) Uani 1 1 d .
N1 N 0.5428(4) 1.0701(4) 0.19196(18) 0.0651(9) Uani 1 1 d .
N2 N 0.4508(4) 1.2155(4) 0.02139(17) 0.0610(8) Uani 1 1 d .
N3 N 0.5988(4) 1.2600(4) 0.00166(17) 0.0645(8) Uani 1 1 d .
N4 N 0.5147(5) 1.4174(4) -0.30290(19) 0.0694(9) Uani 1 1 d .
N5 N 0.4261(4) 1.3264(4) -0.47444(18) 0.0653(8) Uani 1 1 d .
N6 N 0.5762(4) 1.2078(4) -0.49448(17) 0.0664(8) Uani 1 1 d .
C1 C 0.2846(4) 0.9978(4) 0.15893(17) 0.0517(8) Uani 1 1 d .
C2 C 0.1438(4) 0.9494(5) 0.1811(2) 0.0590(9) Uani 1 1 d .
H2 H 0.1369 0.8903 0.2203 0.071 Uiso 1 1 calc R
C3 C 0.0148(5) 0.9894(5) 0.1447(2) 0.0669(10) Uani 1 1 d .
H3 H -0.0793 0.9561 0.1588 0.080 Uiso 1 1 calc R
C4 C 0.0245(5) 1.0790(5) 0.0874(2) 0.0711(11) Uani 1 1 d .
H4 H -0.0637 1.1064 0.0631 0.085 Uiso 1 1 calc R
C5 C 0.1641(5) 1.1284(5) 0.0655(2) 0.0639(10) Uani 1 1 d .
H5 H 0.1692 1.1885 0.0266 0.077 Uiso 1 1 calc R
C6 C 0.2977(4) 1.0886(4) 0.10143(19) 0.0533(8) Uani 1 1 d .
C7 C 0.4472(4) 1.1416(4) 0.07758(19) 0.0552(8) Uani 1 1 d .
C8 C 0.5889(5) 1.1015(6) 0.1186(2) 0.0693(11) Uani 1 1 d .
H8A H 0.6734 1.0119 0.0957 0.083 Uiso 1 1 calc R
H8B H 0.6386 1.1857 0.1164 0.083 Uiso 1 1 calc R
C9 C 0.5930(5) 1.3391(5) -0.0524(2) 0.0612(9) Uani 1 1 d .
H9 H 0.4967 1.3618 -0.0717 0.073 Uiso 1 1 calc R
C10 C 0.7308(5) 1.3962(4) -0.0859(2) 0.0601(9) Uani 1 1 d .
C11 C 0.8726(6) 1.3779(6) -0.0573(2) 0.0783(12) Uani 1 1 d .
H11 H 0.8784 1.3341 -0.0139 0.094 Uiso 1 1 calc R
C12 C 1.0061(6) 1.4240(7) -0.0924(3) 0.0949(16) Uani 1 1 d .
H12 H 1.1026 1.4077 -0.0736 0.114 Uiso 1 1 calc R
C13 C 0.9950(7) 1.4937(7) -0.1547(3) 0.0962(16) Uani 1 1 d .
H13 H 1.0833 1.5273 -0.1777 0.115 Uiso 1 1 calc R
C14 C 0.8555(8) 1.5144(6) -0.1837(3) 0.0926(16) Uani 1 1 d .
H14 H 0.8500 1.5606 -0.2265 0.111 Uiso 1 1 calc R
C15 C 0.7221(6) 1.4665(5) -0.1494(2) 0.0745(11) Uani 1 1 d .
H15 H 0.6268 1.4816 -0.1689 0.089 Uiso 1 1 calc R
C16 C 0.2529(5) 1.6226(4) -0.33479(19) 0.0588(9) Uani 1 1 d .
C17 C 0.1083(5) 1.7410(5) -0.3121(2) 0.0729(11) Uani 1 1 d .
H17 H 0.1005 1.8043 -0.2734 0.087 Uiso 1 1 calc R
C18 C -0.0222(6) 1.7638(6) -0.3471(3) 0.0817(13) Uani 1 1 d .
H18 H -0.1187 1.8431 -0.3322 0.098 Uiso 1 1 calc R
C19 C -0.0118(5) 1.6707(6) -0.4039(3) 0.0802(13) Uani 1 1 d .
H19 H -0.1014 1.6872 -0.4271 0.096 Uiso 1 1 calc R
C20 C 0.1306(5) 1.5523(5) -0.4270(2) 0.0702(10) Uani 1 1 d .
H20 H 0.1356 1.4894 -0.4654 0.084 Uiso 1 1 calc R
C21 C 0.2681(5) 1.5262(4) -0.3928(2) 0.0595(9) Uani 1 1 d .
C22 C 0.4209(5) 1.3991(4) -0.4183(2) 0.0587(9) Uani 1 1 d .
C23 C 0.5625(5) 1.3657(5) -0.3770(2) 0.0721(11) Uani 1 1 d .
H23A H 0.6146 1.2558 -0.3798 0.087 Uiso 1 1 calc R
H23B H 0.6453 1.4140 -0.3995 0.087 Uiso 1 1 calc R
C24 C 0.5735(5) 1.1314(5) -0.5480(2) 0.0610(9) Uani 1 1 d .
H24 H 0.4781 1.1573 -0.5678 0.073 Uiso 1 1 calc R
C25 C 0.7152(5) 1.0026(4) -0.58036(18) 0.0566(8) Uani 1 1 d .
C26 C 0.8510(5) 0.9460(6) -0.5477(2) 0.0736(11) Uani 1 1 d .
H26 H 0.8519 0.9870 -0.5040 0.088 Uiso 1 1 calc R
C27 C 0.9854(6) 0.8281(6) -0.5803(3) 0.0835(13) Uani 1 1 d .
H27 H 1.0769 0.7906 -0.5586 0.100 Uiso 1 1 calc R
C28 C 0.9839(6) 0.7664(6) -0.6446(2) 0.0800(12) Uani 1 1 d .
H28 H 1.0749 0.6883 -0.6666 0.096 Uiso 1 1 calc R
C29 C 0.8483(6) 0.8203(6) -0.6763(2) 0.0773(12) Uani 1 1 d .
H29 H 0.8467 0.7779 -0.7196 0.093 Uiso 1 1 calc R
C30 C 0.7141(5) 0.9374(5) -0.6439(2) 0.0688(10) Uani 1 1 d .
H30 H 0.6218 0.9725 -0.6654 0.083 Uiso 1 1 calc R
H1 H 0.495(6) 1.152(6) 0.216(3) 0.083 Uiso 1 1 d .
H4N H 0.473(6) 1.352(6) -0.284(3) 0.083 Uiso 1 1 d .

loop_
_atom_site_aniso_label
_atom_site_aniso_U_11
_atom_site_aniso_U_22
_atom_site_aniso_U_33
_atom_site_aniso_U_23
_atom_site_aniso_U_13
_atom_site_aniso_U_12
S1 0.0566(5) 0.0636(6) 0.0627(6) 0.0051(4) -0.0192(4) -0.0187(4)
S2 0.0728(6) 0.0633(6) 0.0625(6) 0.0014(4) -0.0168(4) -0.0224(5)
O1 0.0735(17) 0.099(2) 0.0596(16) 0.0137(14) -0.0199(13) -0.0313(16)
O2 0.0693(17) 0.0704(19) 0.098(2) -0.0051(16) -0.0289(15) -0.0047(14)
O3 0.092(2) 0.091(2) 0.0602(16) -0.0062(15) -0.0145(14) -0.0224(18)
O4 0.083(2) 0.083(2) 0.096(2) 0.0111(17) -0.0227(17) -0.0368(17)
N1 0.0626(19) 0.082(2) 0.0617(19) 0.0084(16) -0.0208(15) -0.0325(18)
N2 0.0527(16) 0.070(2) 0.0646(18) 0.0017(15) -0.0076(13) -0.0260(15)
N3 0.0594(18) 0.071(2) 0.069(2) 0.0055(16) -0.0107(15) -0.0290(16)
N4 0.080(2) 0.066(2) 0.064(2) 0.0056(16) -0.0228(17) -0.0183(18)
N5 0.0570(17) 0.066(2) 0.071(2) 0.0014(16) -0.0116(14) -0.0136(15)
N6 0.0586(18) 0.072(2) 0.0659(19) -0.0051(16) -0.0101(14) -0.0145(16)
C1 0.0493(17) 0.056(2) 0.0524(18) -0.0053(15) -0.0125(14) -0.0176(15)
C2 0.0558(19) 0.062(2) 0.062(2) 0.0016(17) -0.0078(16) -0.0243(17)
C3 0.052(2) 0.083(3) 0.072(2) 0.003(2) -0.0114(17) -0.029(2)
C4 0.053(2) 0.090(3) 0.077(3) 0.010(2) -0.0223(18) -0.024(2)
C5 0.0544(19) 0.076(3) 0.065(2) 0.0108(19) -0.0187(16) -0.0204(18)
C6 0.0447(16) 0.055(2) 0.0610(19) -0.0035(15) -0.0102(14) -0.0156(15)
C7 0.0512(18) 0.059(2) 0.0570(19) -0.0032(16) -0.0067(15) -0.0194(16)
C8 0.060(2) 0.093(3) 0.067(2) 0.012(2) -0.0183(17) -0.037(2)
C9 0.064(2) 0.062(2) 0.063(2) -0.0030(17) -0.0151(17) -0.0226(18)
C10 0.064(2) 0.058(2) 0.061(2) -0.0040(16) -0.0078(16) -0.0230(17)
C11 0.078(3) 0.091(3) 0.079(3) 0.015(2) -0.018(2) -0.042(3)
C12 0.078(3) 0.111(4) 0.107(4) 0.017(3) -0.019(3) -0.045(3)
C13 0.101(4) 0.102(4) 0.090(4) -0.003(3) 0.011(3) -0.055(3)
C14 0.127(4) 0.084(3) 0.064(3) 0.002(2) 0.008(3) -0.042(3)
C15 0.087(3) 0.077(3) 0.063(2) 0.007(2) -0.016(2) -0.027(2)
C16 0.068(2) 0.057(2) 0.0556(19) 0.0078(16) -0.0128(16) -0.0244(18)
C17 0.075(3) 0.067(3) 0.071(2) 0.001(2) -0.009(2) -0.014(2)
C18 0.067(3) 0.078(3) 0.084(3) 0.001(2) -0.003(2) -0.002(2)
C19 0.063(2) 0.086(3) 0.083(3) 0.003(2) -0.021(2) -0.003(2)
C20 0.069(2) 0.071(3) 0.071(2) -0.0034(19) -0.0193(19) -0.016(2)
C21 0.059(2) 0.055(2) 0.066(2) 0.0078(16) -0.0124(16) -0.0176(17)
C22 0.065(2) 0.055(2) 0.058(2) 0.0030(16) -0.0112(16) -0.0204(17)
C23 0.070(2) 0.071(3) 0.068(2) -0.0070(19) -0.0198(19) -0.003(2)
C24 0.056(2) 0.066(2) 0.063(2) 0.0090(18) -0.0123(16) -0.0195(18)
C25 0.060(2) 0.061(2) 0.0512(18) 0.0040(15) -0.0088(15) -0.0214(17)
C26 0.067(2) 0.088(3) 0.064(2) -0.009(2) -0.0137(18) -0.017(2)
C27 0.064(2) 0.094(3) 0.083(3) -0.010(2) -0.018(2) -0.004(2)
C28 0.080(3) 0.077(3) 0.073(3) -0.005(2) 0.001(2) -0.014(2)
C29 0.093(3) 0.084(3) 0.055(2) -0.007(2) -0.004(2) -0.031(3)
C30 0.070(2) 0.083(3) 0.058(2) 0.0038(19) -0.0155(18) -0.028(2)

loop_
_atom_type_symbol
_atom_type_description
_atom_type_scat_dispersion_real
_atom_type_scat_dispersion_imag
_atom_type_scat_source
C C 0.0181 0.0091 'International Tables Vol C Tables 4.2.6.8 and 6.1.1.4'
H H 0.0000 0.0000 'International Tables Vol C Tables 4.2.6.8 and 6.1.1.4'
N N 0.0311 0.0180 'International Tables Vol C Tables 4.2.6.8 and 6.1.1.4'
O O 0.0492 0.0322 'International Tables Vol C Tables 4.2.6.8 and 6.1.1.4'
S S 0.3331 0.5567 'International Tables Vol C Tables 4.2.6.8 and 6.1.1.4'

loop_
_geom_angle_atom_site_label_1
_geom_angle_atom_site_label_2
_geom_angle_atom_site_label_3
_geom_angle
O2 S1 O1 117.5(2)
O2 S1 N1 107.9(2)
O1 S1 N1 108.25(19)
O2 S1 C1 109.03(17)
O1 S1 C1 109.83(16)
N1 S1 C1 103.38(17)
O4 S2 O3 117.4(2)
O4 S2 N4 108.1(2)
O3 S2 N4 108.2(2)
O4 S2 C16 108.93(19)
O3 S2 C16 109.61(19)
N4 S2 C16 103.69(19)
C8 N1 S1 116.4(3)
C8 N1 H1 111(3)
S1 N1 H1 113(3)
C7 N2 N3 113.4(3)
C9 N3 N2 110.9(3)
C23 N4 S2 116.1(3)
C23 N4 H4N 104(3)
S2 N4 H4N 119(4)
C22 N5 N6 113.1(3)
C24 N6 N5 111.7(3)
C2 C1 C6 121.8(3)
C2 C1 S1 117.2(3)
C6 C1 S1 120.9(3)
C3 C2 C1 119.4(4)
C3 C2 H2 120.3
C1 C2 H2 120.3
C2 C3 C4 120.1(4)
C2 C3 H3 120.0
C4 C3 H3 120.0
C3 C4 C5 120.6(4)
C3 C4 H4 119.7
C5 C4 H4 119.7
C4 C5 C6 120.5(4)
C4 C5 H5 119.7
C6 C5 H5 119.7
C1 C6 C5 117.6(3)
C1 C6 C7 122.2(3)
C5 C6 C7 120.2(3)
N2 C7 C6 116.9(3)
N2 C7 C8 123.6(3)
C6 C7 C8 119.4(3)
N1 C8 C7 115.4(3)
N1 C8 H8A 108.4
C7 C8 H8A 108.4
N1 C8 H8B 108.4
C7 C8 H8B 108.4
H8A C8 H8B 107.5
N3 C9 C10 122.9(4)
N3 C9 H9 118.6
C10 C9 H9 118.6
C11 C10 C15 118.8(4)
C11 C10 C9 122.0(4)
C15 C10 C9 119.2(4)
C10 C11 C12 120.8(4)
C10 C11 H11 119.6
C12 C11 H11 119.6
C13 C12 C11 119.6(5)
C13 C12 H12 120.2
C11 C12 H12 120.2
C12 C13 C14 120.7(5)
C12 C13 H13 119.6
C14 C13 H13 119.6
C13 C14 C15 120.1(5)
C13 C14 H14 120.0
C15 C14 H14 120.0
C10 C15 C14 120.0(5)
C10 C15 H15 120.0
C14 C15 H15 120.0
C17 C16 C21 121.4(4)
C17 C16 S2 118.1(3)
C21 C16 S2 120.5(3)
C18 C17 C16 119.6(4)
C18 C17 H17 120.2
C16 C17 H17 120.2
C17 C18 C19 120.5(4)
C17 C18 H18 119.8
C19 C18 H18 119.8
C18 C19 C20 120.7(4)
C18 C19 H19 119.6
C20 C19 H19 119.6
C19 C20 C21 120.5(4)
C19 C20 H20 119.8
C21 C20 H20 119.8
C16 C21 C20 117.3(4)
C16 C21 C22 122.6(3)
C20 C21 C22 120.0(4)
N5 C22 C21 117.3(4)
N5 C22 C23 123.8(4)
C21 C22 C23 118.9(3)
N4 C23 C22 115.5(3)
N4 C23 H23A 108.4
C22 C23 H23A 108.4
N4 C23 H23B 108.4
C22 C23 H23B 108.4
H23A C23 H23B 107.5
N6 C24 C25 122.7(3)
N6 C24 H24 118.6
C25 C24 H24 118.6
C30 C25 C26 119.2(4)
C30 C25 C24 120.0(4)
C26 C25 C24 120.9(4)
C27 C26 C25 119.8(4)
C27 C26 H26 120.1
C25 C26 H26 120.1
C28 C27 C26 120.3(4)
C28 C27 H27 119.9
C26 C27 H27 119.9
C29 C28 C27 119.9(4)
C29 C28 H28 120.0
C27 C28 H28 120.0
C28 C29 C30 120.0(4)
C28 C29 H29 120.0
C30 C29 H29 120.0
C25 C30 C29 120.8(4)
C25 C30 H30 119.6
C29 C30 H30 119.6

loop_
_geom_bond_atom_site_label_1
_geom_bond_atom_site_label_2
_geom_bond_distance
S1 O2 1.427(3)
S1 O1 1.440(3)
S1 N1 1.602(3)
S1 C1 1.763(3)
S2 O4 1.424(3)
S2 O3 1.434(3)
S2 N4 1.595(4)
S2 C16 1.758(4)
N1 C8 1.455(5)
N1 H1 0.84(5)
N2 C7 1.276(5)
N2 N3 1.417(4)
N3 C9 1.267(5)
N4 C23 1.466(5)
N4 H4N 0.83(5)
N5 C22 1.266(5)
N5 N6 1.416(4)
N6 C24 1.260(5)
C1 C2 1.387(5)
C1 C6 1.390(5)
C2 C3 1.371(5)
C2 H2 0.9300
C3 C4 1.378(6)
C3 H3 0.9300
C4 C5 1.382(5)
C4 H4 0.9300
C5 C6 1.398(5)
C5 H5 0.9300
C6 C7 1.481(5)
C7 C8 1.520(5)
C8 H8A 0.9700
C8 H8B 0.9700
C9 C10 1.460(5)
C9 H9 0.9300
C10 C11 1.384(6)
C10 C15 1.387(6)
C11 C12 1.385(6)
C11 H11 0.9300
C12 C13 1.366(8)
C12 H12 0.9300
C13 C14 1.368(8)
C13 H13 0.9300
C14 C15 1.388(7)
C14 H14 0.9300
C15 H15 0.9300
C16 C17 1.393(6)
C16 C21 1.396(5)
C17 C18 1.368(6)
C17 H17 0.9300
C18 C19 1.369(7)
C18 H18 0.9300
C19 C20 1.382(6)
C19 H19 0.9300
C20 C21 1.408(5)
C20 H20 0.9300
C21 C22 1.486(5)
C22 C23 1.522(5)
C23 H23A 0.9700
C23 H23B 0.9700
C24 C25 1.473(5)
C24 H24 0.9300
C25 C30 1.375(5)
C25 C26 1.387(5)
C26 C27 1.387(6)
C26 H26 0.9300
C27 C28 1.375(6)
C27 H27 0.9300
C28 C29 1.370(7)
C28 H28 0.9300
C29 C30 1.381(6)
C29 H29 0.9300
C30 H30 0.9300

loop_
_geom_torsion_atom_site_label_1
_geom_torsion_atom_site_label_2
_geom_torsion_atom_site_label_3
_geom_torsion_atom_site_label_4
_geom_torsion
O2 S1 N1 C8 65.2(3)
O1 S1 N1 C8 -166.6(3)
C1 S1 N1 C8 -50.2(3)
C7 N2 N3 C9 -176.9(3)
O4 S2 N4 C23 -64.6(4)
O3 S2 N4 C23 167.3(3)
C16 S2 N4 C23 50.9(3)
C22 N5 N6 C24 175.8(4)
O2 S1 C1 C2 89.8(3)
O1 S1 C1 C2 -40.3(3)
N1 S1 C1 C2 -155.6(3)
O2 S1 C1 C6 -91.2(3)
O1 S1 C1 C6 138.8(3)
N1 S1 C1 C6 23.5(3)
C6 C1 C2 C3 1.3(6)
S1 C1 C2 C3 -179.7(3)
C1 C2 C3 C4 -1.0(6)
C2 C3 C4 C5 0.5(7)
C3 C4 C5 C6 -0.2(7)
C2 C1 C6 C5 -1.0(5)
S1 C1 C6 C5 -180.0(3)
C2 C1 C6 C7 179.6(3)
S1 C1 C6 C7 0.6(5)
C4 C5 C6 C1 0.4(6)
C4 C5 C6 C7 179.8(4)
N3 N2 C7 C6 -179.1(3)
N3 N2 C7 C8 -1.4(5)
C1 C6 C7 N2 175.3(3)
C5 C6 C7 N2 -4.1(5)
C1 C6 C7 C8 -2.5(5)
C5 C6 C7 C8 178.1(4)
S1 N1 C8 C7 54.1(5)
N2 C7 C8 N1 158.1(4)
C6 C7 C8 N1 -24.3(5)
N2 N3 C9 C10 -177.9(3)
N3 C9 C10 C11 -5.3(6)
N3 C9 C10 C15 172.6(4)
C15 C10 C11 C12 -2.2(7)
C9 C10 C11 C12 175.7(5)
C10 C11 C12 C13 2.5(8)
C11 C12 C13 C14 -1.8(9)
C12 C13 C14 C15 0.9(9)
C11 C10 C15 C14 1.3(7)
C9 C10 C15 C14 -176.7(4)
C13 C14 C15 C10 -0.7(8)
O4 S2 C16 C17 -90.2(3)
O3 S2 C16 C17 39.5(4)
N4 S2 C16 C17 154.8(3)
O4 S2 C16 C21 91.2(3)
O3 S2 C16 C21 -139.0(3)
N4 S2 C16 C21 -23.7(4)
C21 C16 C17 C18 0.2(6)
S2 C16 C17 C18 -178.4(4)
C16 C17 C18 C19 0.3(7)
C17 C18 C19 C20 -0.1(8)
C18 C19 C20 C21 -0.5(7)
C17 C16 C21 C20 -0.8(6)
S2 C16 C21 C20 177.7(3)
C17 C16 C21 C22 179.9(4)
S2 C16 C21 C22 -1.7(5)
C19 C20 C21 C16 0.9(6)
C19 C20 C21 C22 -179.7(4)
N6 N5 C22 C21 180.0(3)
N6 N5 C22 C23 1.3(6)
C16 C21 C22 N5 -174.7(4)
C20 C21 C22 N5 5.9(6)
C16 C21 C22 C23 4.1(6)
C20 C21 C22 C23 -175.3(4)
S2 N4 C23 C22 -54.3(5)
N5 C22 C23 N4 -158.0(4)
C21 C22 C23 N4 23.3(6)
N5 N6 C24 C25 179.1(3)
N6 C24 C25 C30 -171.0(4)
N6 C24 C25 C26 8.8(6)
C30 C25 C26 C27 1.9(7)
C24 C25 C26 C27 -177.8(4)
C25 C26 C27 C28 -0.5(8)
C26 C27 C28 C29 -0.8(8)
C27 C28 C29 C30 0.7(7)
C26 C25 C30 C29 -2.1(6)
C24 C25 C30 C29 177.7(4)
C28 C29 C30 C25 0.8(7)
